data_7033261
loop_
_publ_author_name
'Werrett, Melissa V.'
'Huff, Gregory S.'
'Muzzioli, Sara'
'Fiorini, Valentina'
'Zacchini, Stefano'
'Skelton, Brian W.'
'Maggiore, Antonio'
'Malicka, Joanna M.'
'Cocchi, Massimo'
'Gordon, Keith C.'
'Stagni, Stefano'
'Massi, Massimiliano'

_publ_section_title
;
 Methylated Re(i) tetrazolato complexes: photophysical properties and
 Light Emitting Devices.
;
_journal_issue 18
_journal_name_full 'Dalton transactions (Cambridge, England : 2003)'
_journal_page_first 8379
_journal_page_last 8393
_journal_paper_doi 10.1039/c4dt03228d
_journal_volume 44
_journal_year 2015
_chemical_formula_moiety 'C24 H16 N6 O4 Re, F6 P, C D Cl3'
_chemical_formula_sum 'C25 H16 Cl3 D F6 N6 O4 P Re'
_chemical_formula_weight 903.98
_chemical_name_systematic
;
 ?
;
_space_group_IT_number 15
_symmetry_cell_setting monoclinic
_symmetry_space_group_name_Hall '-C 2yc'
_symmetry_space_group_name_H-M 'C 1 2/c 1'
_atom_sites_solution_hydrogens geom
_atom_sites_solution_primary direct
_atom_sites_solution_secondary difmap
_audit_creation_date 2011-06-07T08:58:22-00:00
_audit_creation_method 'WinGX routine CIF_UPDATE'
_audit_update_record
;
2014-11-19 deposited with the CCDC.
2014-11-28 downloaded from the CCDC.
;
_cell_angle_alpha 90
_cell_angle_beta 99.901(5)
_cell_angle_gamma 90
_cell_formula_units_Z 8
_cell_length_a 20.7999(12)
_cell_length_b 11.1806(5)
_cell_length_c 26.1866(14)
_cell_measurement_reflns_used 4903
_cell_measurement_temperature 100(2)
_cell_measurement_theta_max 28.3365
_cell_measurement_theta_min 3.622
_cell_volume 5999.1(6)
_computing_cell_refinement
;
        CrysAlisPro, Oxford Diffraction Ltd.,
        Version 1.171.33.52 (release 06-11-2009 CrysAlis171 .NET)
        (compiled Nov  6 2009,16:24:50)
;
_computing_data_collection
;
        CrysAlisPro, Oxford Diffraction Ltd.,
        Version 1.171.33.52 (release 06-11-2009 CrysAlis171 .NET)
        (compiled Nov  6 2009,16:24:50)
;
_computing_data_reduction
;
        CrysAlisPro, Oxford Diffraction Ltd.,
        Version 1.171.33.52 (release 06-11-2009 CrysAlis171 .NET)
        (compiled Nov  6 2009,16:24:50)
;
_computing_molecular_graphics 'OrtepII (Johnson, C. K. (1976)'
_computing_publication_material 'WinGX Farrugia, L. J. (1999)'
_computing_structure_refinement 'SHELXL-97 (Sheldrick, 2008)'
_diffrn_ambient_temperature 100(2)
_diffrn_detector_area_resol_mean 10.4738
_diffrn_measured_fraction_theta_full 0.988
_diffrn_measured_fraction_theta_max 0.861
_diffrn_measurement_device_type 'Oxford Diffraction Gemini diffractometer'
_diffrn_measurement_method '\w scans'
_diffrn_orient_matrix_UB_11 -0.0139002148
_diffrn_orient_matrix_UB_12 0.0531851458
_diffrn_orient_matrix_UB_13 0.0076772378
_diffrn_orient_matrix_UB_21 -0.0170593242
_diffrn_orient_matrix_UB_22 -0.0333925621
_diffrn_orient_matrix_UB_23 0.0163843239
_diffrn_orient_matrix_UB_31 0.0265645496
_diffrn_orient_matrix_UB_32 0.0068203891
_diffrn_orient_matrix_UB_33 0.0207160642
_diffrn_radiation_monochromator graphite
_diffrn_radiation_type MoK\a
_diffrn_radiation_wavelength 0.71073
_diffrn_reflns_av_R_equivalents 0.0965
_diffrn_reflns_av_unetI/netI 0.1614
_diffrn_reflns_limit_h_max 26
_diffrn_reflns_limit_h_min -23
_diffrn_reflns_limit_k_max 14
_diffrn_reflns_limit_k_min -14
_diffrn_reflns_limit_l_max 22
_diffrn_reflns_limit_l_min -34
_diffrn_reflns_number 17010
_diffrn_reflns_theta_full 26
_diffrn_reflns_theta_max 28.43
_diffrn_reflns_theta_min 3.63
_exptl_absorpt_coefficient_mu 4.454
_exptl_absorpt_correction_T_max 0.884
_exptl_absorpt_correction_T_min 0.623
_exptl_absorpt_correction_type analytical
_exptl_absorpt_process_details
;
        CrysAlisPro, Oxford Diffraction Ltd.,
        Version 1.171.33.52 (release 06-11-2009 CrysAlis171 .NET)
        (compiled Nov  6 2009,16:24:50)
Analytical numeric absorption correction using a multifaceted crystal
                        model based on expressions derived by R.C. Clark & J.S.
        (Clark, R. C. & Reid, J. S. (1995). Acta Cryst. A51, 887-897)
;
_exptl_crystal_colour yellow
_exptl_crystal_density_diffrn 2.002
_exptl_crystal_density_method 'not measured'
_exptl_crystal_description prism
_exptl_crystal_F_000 3488
_exptl_crystal_size_max 0.22
_exptl_crystal_size_mid 0.12
_exptl_crystal_size_min 0.03
_refine_diff_density_max 3.124
_refine_diff_density_min -1.739
_refine_diff_density_rms 0.198
_refine_ls_extinction_method none
_refine_ls_goodness_of_fit_ref 0.937
_refine_ls_hydrogen_treatment constr
_refine_ls_matrix_type full
_refine_ls_number_parameters 479
_refine_ls_number_reflns 6501
_refine_ls_number_restraints 84
_refine_ls_restrained_S_all 0.938
_refine_ls_R_factor_all 0.1115
_refine_ls_R_factor_gt 0.0548
_refine_ls_shift/su_max 0.011
_refine_ls_shift/su_mean 0
_refine_ls_structure_factor_coef Fsqd
_refine_ls_weighting_details 'calc w=1/[\s^2^(Fo^2^)+(0.0313P)^2^] where P=(Fo^2^+2Fc^2^)/3'
_refine_ls_weighting_scheme calc
_refine_ls_wR_factor_gt 0.0876
_refine_ls_wR_factor_ref 0.0969
_reflns_number_gt 3812
_reflns_number_total 6501
_reflns_threshold_expression I>2\s(I)
_cod_data_source_file c4dt03228d2.cif
_cod_data_source_block phenaldehyde
_cod_depositor_comments 'Adding full bibliography for 7033259--7033264.cif.'
_cod_original_cell_volume 5999.1(5)
_cod_original_sg_symbol_Hall '-c  2yc'
_cod_database_code 7033261

loop_
_symmetry_equiv_pos_as_xyz
'x, y, z'
'-x, y, -z+1/2'
'x+1/2, y+1/2, z'
'-x+1/2, y+1/2, -z+1/2'
'-x, -y, -z'
'x, -y, z-1/2'
'-x+1/2, -y+1/2, -z'
'x+1/2, -y+1/2, z-1/2'

loop_
_atom_site_label
_atom_site_type_symbol
_atom_site_fract_x
_atom_site_fract_y
_atom_site_fract_z
_atom_site_U_iso_or_equiv
_atom_site_adp_type
_atom_site_occupancy
_atom_site_symmetry_multiplicity
_atom_site_calc_flag
_atom_site_refinement_flags
_atom_site_disorder_assembly
_atom_site_disorder_group
Re1 Re 0.594795(16) 0.85080(3) 0.595378(13) 0.01739(10) Uani 1 1 d . . .
C1 C 0.5791(4) 0.6822(8) 0.6001(3) 0.024(2) Uani 1 1 d . . .
O1 O 0.5690(3) 0.5821(5) 0.6054(2) 0.0366(18) Uani 1 1 d . . .
C3 C 0.6596(4) 0.8160(7) 0.5523(4) 0.027(2) Uani 1 1 d U . .
O3 O 0.6952(3) 0.7964(6) 0.5248(3) 0.0442(18) Uani 1 1 d . . .
C2 C 0.5333(4) 0.8562(7) 0.5315(3) 0.0195(17) Uani 1 1 d U . .
O2 O 0.4983(3) 0.8578(5) 0.4925(2) 0.0283(13) Uani 1 1 d . . .
N11 N 0.6090(3) 1.0424(6) 0.5985(3) 0.0177(16) Uani 1 1 d . . .
C12 C 0.5682(4) 1.1058(7) 0.6245(3) 0.019(2) Uani 1 1 d . . .
C13 C 0.5695(4) 1.2313(7) 0.6292(3) 0.022(2) Uani 1 1 d . . .
C14 C 0.6135(5) 1.2941(8) 0.6045(4) 0.033(3) Uani 1 1 d . . .
H14 H 0.615 1.379 0.6055 0.04 Uiso 1 1 calc R . .
C15 C 0.6545(5) 1.2312(8) 0.5787(3) 0.031(2) Uani 1 1 d . . .
H15 H 0.6854 1.2728 0.5626 0.037 Uiso 1 1 calc R . .
C16 C 0.6515(4) 1.1058(7) 0.5759(3) 0.022(2) Uani 1 1 d . . .
H16 H 0.6803 1.0645 0.5575 0.027 Uiso 1 1 calc R . .
C17 C 0.5232(5) 1.2875(8) 0.6565(3) 0.030(2) Uani 1 1 d . . .
H17 H 0.5216 1.3723 0.6584 0.036 Uiso 1 1 calc R . .
N21 N 0.5253(3) 0.9135(5) 0.6422(2) 0.0171(15) Uani 1 1 d . . .
C22 C 0.5234(4) 1.0368(7) 0.6485(3) 0.0192(19) Uani 1 1 d . . .
C23 C 0.4799(4) 1.0939(8) 0.6764(3) 0.027(2) Uani 1 1 d . . .
C24 C 0.4374(4) 1.0194(8) 0.6992(3) 0.031(2) Uani 1 1 d . . .
H24 H 0.4072 1.0535 0.7184 0.037 Uiso 1 1 calc R . .
C25 C 0.4402(5) 0.8986(8) 0.6932(3) 0.033(2) Uani 1 1 d . . .
H25 H 0.4115 0.8484 0.7081 0.039 Uiso 1 1 calc R . .
C26 C 0.4852(4) 0.8478(9) 0.6654(3) 0.0264(19) Uani 1 1 d . . .
H26 H 0.4872 0.7632 0.663 0.032 Uiso 1 1 calc R . .
C27 C 0.4819(5) 1.2218(8) 0.6795(4) 0.032(2) Uani 1 1 d . . .
H27 H 0.4531 1.2616 0.6984 0.038 Uiso 1 1 calc R . .
N1 N 0.6647(3) 0.8497(6) 0.6682(2) 0.0176(14) Uani 1 1 d . . .
N2 N 0.6558(4) 0.9176(6) 0.7084(3) 0.0263(17) Uani 1 1 d . . .
N3 N 0.6995(4) 0.8926(6) 0.7483(3) 0.035(2) Uani 1 1 d . . .
N4 N 0.7382(4) 0.8055(6) 0.7326(3) 0.0326(19) Uani 1 1 d . . .
C4 C 0.7940(5) 0.7567(9) 0.7683(4) 0.049(3) Uani 1 1 d . . .
H4A H 0.8143 0.6928 0.751 0.074 Uiso 1 1 calc R . .
H4B H 0.7789 0.7243 0.799 0.074 Uiso 1 1 calc R . .
H4C H 0.8259 0.8203 0.7789 0.074 Uiso 1 1 calc R . .
C5 C 0.7171(4) 0.7821(7) 0.6835(3) 0.0193(19) Uani 1 1 d . . .
C51 C 0.7485(5) 0.6921(8) 0.6539(4) 0.031(2) Uani 1 1 d . . .
C52 C 0.7962(5) 0.7293(8) 0.6242(4) 0.038(3) Uani 1 1 d . . .
H52 H 0.8073 0.8115 0.623 0.046 Uiso 1 1 calc R . .
C53 C 0.8253(4) 0.6488(10) 0.5981(3) 0.044(2) Uani 1 1 d . . .
H53 H 0.8563 0.674 0.5776 0.053 Uiso 1 1 calc R . .
C54 C 0.8099(4) 0.5271(7) 0.6008(3) 0.028(2) Uani 1 1 d . . .
C55 C 0.7646(5) 0.4921(7) 0.6287(3) 0.027(2) Uani 1 1 d . . .
H55 H 0.7538 0.4096 0.6296 0.033 Uiso 1 1 calc R . .
C56 C 0.7337(5) 0.5722(7) 0.6561(4) 0.034(2) Uani 1 1 d . . .
H56 H 0.7025 0.5453 0.6761 0.041 Uiso 1 1 calc R . .
C57 C 0.8448(5) 0.4376(10) 0.5730(4) 0.043(3) Uani 1 1 d . . .
H57 H 0.8338 0.3557 0.5759 0.052 Uiso 1 1 calc R . .
O57 O 0.8845(4) 0.4610(6) 0.5481(3) 0.054(2) Uani 1 1 d . . .
P1 P 0.8811(4) 0.0594(8) 0.7139(4) 0.037(2) Uani 0.5 1 d P A 1
F11 F 0.8139(10) 0.054(2) 0.7364(8) 0.084(7) Uani 0.5 1 d PU A 1
F12 F 0.8502(9) 0.1581(19) 0.6706(8) 0.066(5) Uani 0.5 1 d PU A 1
F13 F 0.9454(9) 0.0758(17) 0.6962(9) 0.095(7) Uani 0.5 1 d PU A 1
F14 F 0.9075(12) 0.159(3) 0.7511(11) 0.084(8) Uani 0.5 1 d PU A 1
F15 F 0.8607(9) -0.0425(12) 0.6718(7) 0.074(4) Uani 0.5 1 d PU A 1
F16 F 0.9118(8) -0.0383(12) 0.7529(6) 0.075(5) Uani 0.5 1 d PU A 1
P2 P 0.8470(7) 0.0765(10) 0.6960(5) 0.074(3) Uani 0.5 1 d P B 2
F21 F 0.7872(13) 0.042(2) 0.7146(9) 0.111(9) Uani 0.5 1 d PU B 2
F22 F 0.8213(10) 0.1987(17) 0.6710(8) 0.071(6) Uani 0.5 1 d PU B 2
F23 F 0.9120(11) 0.0933(15) 0.6688(7) 0.081(6) Uani 0.5 1 d PU B 2
F24 F 0.8766(10) 0.146(3) 0.7487(11) 0.073(7) Uani 0.5 1 d PU B 2
F25 F 0.8108(10) 0.0112(15) 0.6462(8) 0.104(6) Uani 0.5 1 d PU B 2
F26 F 0.8762(11) -0.0528(16) 0.7183(10) 0.103(6) Uani 0.5 1 d PU B 2
C0 C 0.8864(5) 1.0195(8) 0.5527(4) 0.044(3) Uani 1 1 d . . .
D0 D 0.8829 1.0113 0.5902 0.052 Uiso 1 1 calc R . .
Cl1 Cl 0.80835(14) 0.9958(3) 0.51543(17) 0.0877(12) Uani 1 1 d . . .
Cl2 Cl 0.93957(14) 0.9069(2) 0.53735(10) 0.0475(7) Uani 1 1 d . . .
Cl3 Cl 0.91427(11) 1.1615(2) 0.54297(9) 0.0398(6) Uani 1 1 d . . .

loop_
_atom_site_aniso_label
_atom_site_aniso_U_11
_atom_site_aniso_U_22
_atom_site_aniso_U_33
_atom_site_aniso_U_23
_atom_site_aniso_U_13
_atom_site_aniso_U_12
Re1 0.01606(16) 0.01528(15) 0.02161(18) -0.00207(19) 0.00545(11) -0.00012(19)
C1 0.016(5) 0.032(5) 0.026(5) -0.001(4) 0.004(4) 0.014(4)
O1 0.036(4) 0.016(3) 0.054(5) 0.005(3) -0.002(3) -0.006(3)
C3 0.009(4) 0.035(5) 0.039(6) -0.015(4) 0.011(4) -0.002(4)
O3 0.036(4) 0.057(4) 0.044(4) -0.015(3) 0.018(4) 0.001(3)
C2 0.025(4) 0.005(3) 0.031(5) -0.002(4) 0.012(4) 0.000(4)
O2 0.033(3) 0.025(3) 0.024(3) -0.002(3) 0.000(3) -0.005(3)
N11 0.017(4) 0.020(3) 0.017(4) 0.000(3) 0.004(3) -0.004(3)
C12 0.019(5) 0.017(4) 0.020(5) -0.005(4) 0.001(4) 0.003(3)
C13 0.023(5) 0.015(4) 0.021(5) -0.001(4) -0.012(4) 0.005(4)
C14 0.050(7) 0.013(4) 0.030(6) 0.001(4) -0.010(5) -0.003(4)
C15 0.033(6) 0.027(5) 0.030(6) 0.003(4) -0.003(5) -0.018(4)
C16 0.025(5) 0.021(4) 0.022(5) -0.003(4) 0.008(4) -0.010(4)
C17 0.038(6) 0.021(5) 0.025(6) -0.010(4) -0.008(5) 0.007(4)
N21 0.015(4) 0.017(4) 0.021(4) 0.003(3) 0.005(3) 0.007(3)
C22 0.026(5) 0.018(4) 0.012(5) -0.001(4) -0.001(4) 0.004(4)
C23 0.019(5) 0.040(5) 0.019(5) -0.006(4) -0.005(4) 0.012(4)
C24 0.022(5) 0.046(6) 0.029(6) -0.009(5) 0.011(4) 0.005(4)
C25 0.029(6) 0.041(6) 0.028(6) -0.002(4) 0.005(4) -0.006(4)
C26 0.031(5) 0.027(4) 0.018(4) -0.001(5) -0.004(4) 0.004(5)
C27 0.037(6) 0.031(6) 0.027(6) -0.006(5) 0.007(5) 0.018(5)
N1 0.022(4) 0.014(3) 0.015(3) -0.003(3) -0.001(3) 0.001(3)
N2 0.027(4) 0.034(4) 0.018(4) 0.000(3) 0.005(3) 0.000(3)
N3 0.034(5) 0.039(5) 0.033(5) -0.009(4) 0.003(4) -0.002(4)
N4 0.028(5) 0.040(5) 0.027(5) 0.002(4) -0.001(4) 0.008(4)
C4 0.038(7) 0.061(7) 0.045(7) 0.021(5) -0.002(5) 0.020(5)
C5 0.028(5) 0.017(4) 0.013(5) 0.004(4) 0.006(4) 0.001(4)
C51 0.024(5) 0.041(6) 0.028(6) 0.005(4) 0.001(4) 0.003(4)
C52 0.051(7) 0.014(5) 0.049(7) 0.007(5) 0.010(6) -0.007(5)
C53 0.033(5) 0.070(7) 0.034(6) 0.019(6) 0.023(4) 0.021(6)
C54 0.034(6) 0.023(5) 0.022(5) -0.011(4) -0.005(4) 0.014(4)
C55 0.042(6) 0.013(4) 0.028(6) -0.006(4) 0.008(5) -0.011(4)
C56 0.036(6) 0.023(5) 0.046(6) 0.014(5) 0.012(5) 0.008(4)
C57 0.031(6) 0.054(7) 0.045(7) -0.017(5) 0.004(5) 0.008(5)
O57 0.050(5) 0.065(5) 0.051(5) 0.004(4) 0.025(4) 0.016(4)
P1 0.045(5) 0.026(4) 0.041(5) -0.006(3) 0.017(4) 0.005(4)
F11 0.081(13) 0.111(13) 0.074(12) -0.019(10) 0.058(10) -0.009(11)
F12 0.069(12) 0.065(11) 0.062(10) 0.022(9) 0.003(9) 0.010(10)
F13 0.054(10) 0.078(10) 0.159(16) 0.032(11) 0.034(10) 0.000(9)
F14 0.136(17) 0.052(9) 0.052(10) 0.000(8) -0.016(13) -0.011(13)
F15 0.122(12) 0.042(8) 0.062(9) -0.005(7) 0.027(9) -0.019(8)
F16 0.102(11) 0.046(8) 0.062(9) 0.008(7) -0.025(8) 0.017(8)
P2 0.118(11) 0.054(6) 0.067(8) 0.001(6) 0.061(7) -0.005(8)
F21 0.142(17) 0.073(11) 0.118(16) 0.020(11) 0.023(13) -0.055(11)
F22 0.087(14) 0.066(11) 0.061(10) 0.001(9) 0.019(11) -0.016(9)
F23 0.105(14) 0.064(10) 0.082(11) -0.015(9) 0.036(10) -0.028(10)
F24 0.090(14) 0.081(13) 0.049(10) -0.010(10) 0.020(11) 0.004(13)
F25 0.103(12) 0.082(10) 0.132(13) -0.023(10) 0.031(11) -0.046(10)
F26 0.127(14) 0.065(11) 0.124(14) 0.030(11) 0.040(12) 0.031(10)
C0 0.049(7) 0.031(5) 0.056(7) 0.007(5) 0.024(6) 0.000(5)
Cl1 0.0271(17) 0.0523(18) 0.177(4) -0.003(2) 0.000(2) -0.0154(14)
Cl2 0.0494(17) 0.0375(13) 0.0530(18) -0.0126(12) 0.0014(14) 0.0061(12)
Cl3 0.0368(13) 0.0270(12) 0.0536(15) 0.0090(12) 0.0023(11) -0.0060(12)

loop_
_atom_type_symbol
_atom_type_description
_atom_type_scat_dispersion_real
_atom_type_scat_dispersion_imag
_atom_type_scat_source
C C 0.0033 0.0016 'International Tables Vol C Tables 4.2.6.8 and 6.1.1.4'
H H 0 0 'International Tables Vol C Tables 4.2.6.8 and 6.1.1.4'
N N 0.0061 0.0033 'International Tables Vol C Tables 4.2.6.8 and 6.1.1.4'
O O 0.0106 0.006 'International Tables Vol C Tables 4.2.6.8 and 6.1.1.4'
Re Re -1.0185 7.231 'International Tables Vol C Tables 4.2.6.8 and 6.1.1.4'
P P 0.1023 0.0942 'International Tables Vol C Tables 4.2.6.8 and 6.1.1.4'
F F 0.0171 0.0103 'International Tables Vol C Tables 4.2.6.8 and 6.1.1.4'
Cl Cl 0.1484 0.1585 'International Tables Vol C Tables 4.2.6.8 and 6.1.1.4'

loop_
_exptl_crystal_face_index_h
_exptl_crystal_face_index_k
_exptl_crystal_face_index_l
_exptl_crystal_face_perp_dist
1 0 3 0.0097
-1 0 -3 0.0209
1 0 0 0.0197
-1 0 0 0.0692
1 -2 -1 0.0971
-1 1 0 0.0725

loop_
_geom_angle_atom_site_label_1
_geom_angle_atom_site_label_2
_geom_angle_atom_site_label_3
_geom_angle
C1 Re1 C2 89.5(4)
C1 Re1 C3 89.0(3)
C2 Re1 C3 85.7(3)
C1 Re1 N11 173.6(3)
C2 Re1 N11 93.9(3)
C3 Re1 N11 96.7(3)
C1 Re1 N21 98.3(3)
C2 Re1 N21 94.2(3)
C3 Re1 N21 172.7(3)
N11 Re1 N21 76.0(2)
C1 Re1 N1 91.9(3)
C2 Re1 N1 178.5(3)
C3 Re1 N1 94.7(3)
N11 Re1 N1 84.7(2)
N21 Re1 N1 85.2(2)
O1 C1 Re1 176.5(8)
O3 C3 Re1 176.4(8)
O2 C2 Re1 177.6(7)
C16 N11 C12 117.0(7)
C16 N11 Re1 127.0(5)
C12 N11 Re1 115.9(5)
N11 C12 C13 123.6(8)
N11 C12 C22 116.3(7)
C13 C12 C22 120.1(8)
C14 C13 C12 117.7(8)
C14 C13 C17 123.9(8)
C12 C13 C17 118.3(9)
C15 C14 C13 118.8(8)
C15 C14 H14 120.6
C13 C14 H14 120.6
C14 C15 C16 120.8(9)
C14 C15 H15 119.6
C16 C15 H15 119.6
N11 C16 C15 122.0(9)
N11 C16 H16 119
C15 C16 H16 119
C27 C17 C13 121.1(8)
C27 C17 H17 119.5
C13 C17 H17 119.5
C26 N21 C22 117.3(7)
C26 N21 Re1 127.6(6)
C22 N21 Re1 115.1(5)
N21 C22 C23 123.0(8)
N21 C22 C12 116.5(7)
C23 C22 C12 120.4(8)
C22 C23 C24 117.0(8)
C22 C23 C27 117.8(9)
C24 C23 C27 125.2(9)
C25 C24 C23 119.4(8)
C25 C24 H24 120.3
C23 C24 H24 120.3
C24 C25 C26 120.5(9)
C24 C25 H25 119.7
C26 C25 H25 119.7
N21 C26 C25 122.7(9)
N21 C26 H26 118.7
C25 C26 H26 118.7
C17 C27 C23 122.2(9)
C17 C27 H27 118.9
C23 C27 H27 118.9
C5 N1 N2 107.5(6)
C5 N1 Re1 130.8(5)
N2 N1 Re1 121.5(5)
N3 N2 N1 110.0(7)
N2 N3 N4 106.1(7)
C5 N4 N3 108.8(7)
C5 N4 C4 130.3(8)
N3 N4 C4 120.9(8)
N4 C4 H4A 109.5
N4 C4 H4B 109.5
H4A C4 H4B 109.5
N4 C4 H4C 109.5
H4A C4 H4C 109.5
H4B C4 H4C 109.5
N4 C5 N1 107.6(7)
N4 C5 C51 122.9(8)
N1 C5 C51 129.5(7)
C56 C51 C52 119.2(9)
C56 C51 C5 121.1(9)
C52 C51 C5 119.7(8)
C53 C52 C51 120.1(8)
C53 C52 H52 119.9
C51 C52 H52 119.9
C52 C53 C54 120.0(9)
C52 C53 H53 120
C54 C53 H53 120
C55 C54 C53 119.8(8)
C55 C54 C57 120.9(8)
C53 C54 C57 119.3(9)
C54 C55 C56 121.9(8)
C54 C55 H55 119.1
C56 C55 H55 119.1
C55 C56 C51 119.0(9)
C55 C56 H56 120.5
C51 C56 H56 120.5
O57 C57 C54 124.9(10)
O57 C57 H57 117.6
C54 C57 H57 117.6
F13 P1 F14 82.2(14)
F13 P1 F16 90.1(11)
F14 P1 F16 91.8(12)
F13 P1 F15 91.1(12)
F14 P1 F15 173.3(14)
F16 P1 F15 89.1(9)
F13 P1 F11 174.0(13)
F14 P1 F11 91.8(14)
F16 P1 F11 91.0(12)
F15 P1 F11 94.8(11)
F13 P1 F12 88.2(11)
F14 P1 F12 90.3(13)
F16 P1 F12 177.1(12)
F15 P1 F12 88.6(11)
F11 P1 F12 90.9(12)
F21 P2 F22 96.9(14)
F21 P2 F25 80.7(13)
F22 P2 F25 88.7(13)
F21 P2 F24 93.7(14)
F22 P2 F24 89.3(14)
F25 P2 F24 173.8(14)
F21 P2 F26 86.1(13)
F22 P2 F26 175.8(13)
F25 P2 F26 88.9(12)
F24 P2 F26 93.4(16)
F21 P2 F23 169.6(14)
F22 P2 F23 88.1(12)
F25 P2 F23 90.4(10)
F24 P2 F23 95.4(12)
F26 P2 F23 88.5(12)
Cl3 C0 Cl1 110.9(6)
Cl3 C0 Cl2 112.5(6)
Cl1 C0 Cl2 108.6(5)
Cl3 C0 D0 108.2
Cl1 C0 D0 108.2
Cl2 C0 D0 108.2

loop_
_geom_bond_atom_site_label_1
_geom_bond_atom_site_label_2
_geom_bond_distance
Re1 C1 1.921(9)
Re1 C2 1.923(9)
Re1 C3 1.939(9)
Re1 N11 2.162(6)
Re1 N21 2.166(6)
Re1 N1 2.189(6)
C1 O1 1.152(9)
C3 O3 1.140(9)
C2 O2 1.150(9)
N11 C16 1.345(10)
N11 C12 1.374(10)
C12 C13 1.409(11)
C12 C22 1.435(12)
C13 C14 1.398(12)
C13 C17 1.440(12)
C14 C15 1.369(13)
C14 H14 0.95
C15 C16 1.405(11)
C15 H15 0.95
C16 H16 0.95
C17 C27 1.349(13)
C17 H17 0.95
N21 C26 1.335(10)
N21 C22 1.390(10)
C22 C23 1.411(11)
C23 C24 1.419(12)
C23 C27 1.432(11)
C24 C25 1.362(12)
C24 H24 0.95
C25 C26 1.400(12)
C25 H25 0.95
C26 H26 0.95
C27 H27 0.95
N1 C5 1.331(10)
N1 N2 1.337(9)
N2 N3 1.293(9)
N3 N4 1.373(10)
N4 C5 1.310(10)
N4 C4 1.465(11)
C4 H4A 0.98
C4 H4B 0.98
C4 H4C 0.98
C5 C51 1.488(12)
C51 C56 1.379(12)
C51 C52 1.424(13)
C52 C53 1.337(13)
C52 H52 0.95
C53 C54 1.403(13)
C53 H53 0.95
C54 C55 1.346(12)
C54 C57 1.495(12)
C55 C56 1.374(12)
C55 H55 0.95
C56 H56 0.95
C57 O57 1.167(11)
C57 H57 0.95
P1 F13 1.50(2)
P1 F14 1.52(3)
P1 F16 1.556(17)
P1 F15 1.591(18)
P1 F11 1.61(2)
P1 F12 1.63(2)
P2 F21 1.47(3)
P2 F22 1.57(2)
P2 F25 1.57(2)
P2 F24 1.61(3)
P2 F26 1.64(2)
P2 F23 1.64(2)
C0 Cl3 1.724(9)
C0 Cl1 1.766(11)
C0 Cl2 1.767(10)
C0 D0 1
